data_7016301
loop_
_publ_author_name
'Nebra, Noel'
'Lisena, J\'er\^ome'
'Saffon, Nathalie'
'Maron, Laurent'
'Martin-Vaca, Blanca'
'Bourissou, Didier'

_publ_section_title
;
 Original palladium pincer complexes deriving from
 1,3-bis(thiophosphinoyl)indene proligands: C(sp(3))-H versus
 C(sp(2))-H bond activation.
;
_journal_issue 35
_journal_name_full 'Dalton transactions (Cambridge, England : 2003)'
_journal_page_first 8912
_journal_page_last 8921
_journal_paper_doi 10.1039/c1dt10118h
_journal_volume 40
_journal_year 2011
_chemical_formula_sum 'C35 H29 Cl3 P2 Pd S2'
_chemical_formula_weight 788.39
_chemical_name_systematic
;
?
;
_space_group_IT_number 14
_symmetry_cell_setting monoclinic
_symmetry_space_group_name_Hall '-P 2yn'
_symmetry_space_group_name_H-M 'P 1 21/n 1'
_atom_sites_solution_hydrogens geom
_atom_sites_solution_primary direct
_atom_sites_solution_secondary difmap
_audit_creation_method SHELXL-97
_cell_angle_alpha 90.00
_cell_angle_beta 101.622(2)
_cell_angle_gamma 90.00
_cell_formula_units_Z 4
_cell_length_a 9.4787(3)
_cell_length_b 33.9812(9)
_cell_length_c 10.6863(3)
_cell_measurement_reflns_used 2916
_cell_measurement_temperature 193(2)
_cell_measurement_theta_max 20.42
_cell_measurement_theta_min 2.27
_cell_volume 3371.46(17)
_computing_cell_refinement 'Bruker SMART'
_computing_data_collection 'Bruker SMART'
_computing_data_reduction 'Bruker SAINT'
_computing_molecular_graphics 'Bruker SHELXTL'
_computing_publication_material 'Bruker SHELXTL'
_computing_structure_refinement 'SHELXL-97 (Sheldrick, 1997)'
_computing_structure_solution 'SHELXS-97 (Sheldrick, 1990)'
_diffrn_ambient_temperature 193(2)
_diffrn_measured_fraction_theta_full 0.991
_diffrn_measured_fraction_theta_max 0.991
_diffrn_measurement_device_type 'CCD area detector'
_diffrn_measurement_method 'phi and omega scans'
_diffrn_radiation_monochromator graphite
_diffrn_radiation_source 'fine-focus sealed tube'
_diffrn_radiation_type MoK\a
_diffrn_radiation_wavelength 0.71073
_diffrn_reflns_av_R_equivalents 0.1307
_diffrn_reflns_av_sigmaI/netI 0.1146
_diffrn_reflns_limit_h_max 11
_diffrn_reflns_limit_h_min -11
_diffrn_reflns_limit_k_max 42
_diffrn_reflns_limit_k_min -41
_diffrn_reflns_limit_l_max 13
_diffrn_reflns_limit_l_min -13
_diffrn_reflns_number 35458
_diffrn_reflns_theta_full 26.37
_diffrn_reflns_theta_max 26.37
_diffrn_reflns_theta_min 5.17
_exptl_absorpt_coefficient_mu 1.032
_exptl_absorpt_correction_T_max 1.000000
_exptl_absorpt_correction_T_min 0.615085
_exptl_absorpt_correction_type multi-scan
_exptl_absorpt_process_details 'SADABS (Bruker-AXS)'
_exptl_crystal_colour yellow
_exptl_crystal_density_diffrn 1.553
_exptl_crystal_density_method 'not measured'
_exptl_crystal_description plate
_exptl_crystal_F_000 1592
_exptl_crystal_size_max 0.30
_exptl_crystal_size_mid 0.20
_exptl_crystal_size_min 0.02
_refine_diff_density_max 0.643
_refine_diff_density_min -0.774
_refine_diff_density_rms 0.124
_refine_ls_extinction_method none
_refine_ls_goodness_of_fit_ref 0.992
_refine_ls_hydrogen_treatment constr
_refine_ls_matrix_type full
_refine_ls_number_parameters 389
_refine_ls_number_reflns 6823
_refine_ls_number_restraints 0
_refine_ls_restrained_S_all 0.992
_refine_ls_R_factor_all 0.1236
_refine_ls_R_factor_gt 0.0513
_refine_ls_shift/su_max 0.001
_refine_ls_shift/su_mean 0.000
_refine_ls_structure_factor_coef Fsqd
_refine_ls_weighting_details 'calc w=1/[\s^2^(Fo^2^)+(0.0347P)^2^+5.5705P] where P=(Fo^2^+2Fc^2^)/3'
_refine_ls_weighting_scheme calc
_refine_ls_wR_factor_gt 0.0901
_refine_ls_wR_factor_ref 0.1155
_reflns_number_gt 3913
_reflns_number_total 6823
_reflns_threshold_expression >2sigma(I)
_cod_data_source_file c1dt10118h.txt
_cod_data_source_block 8
_cod_depositor_comments
;
The following automatic conversions were performed:

'_symmetry_cell_setting' value 'Monoclinic' changed to 'monoclinic'
according to /home/saulius/struct/CIF-dictionaries/cif_core.dic
dictionary named 'cif_core.dic' version 2.4.1 from 2010-06-29.

Automatic conversion script
Id: cif_fix_values 1715 2011-07-08 13:25:40Z adriana 
;
_cod_original_sg_symbol_H-M P2(1)/n
_cod_database_code 7016301

loop_
_symmetry_equiv_pos_as_xyz
'x, y, z'
'-x+1/2, y+1/2, -z+1/2'
'-x, -y, -z'
'x-1/2, -y-1/2, z-1/2'

loop_
_atom_site_label
_atom_site_type_symbol
_atom_site_fract_x
_atom_site_fract_y
_atom_site_fract_z
_atom_site_U_iso_or_equiv
_atom_site_adp_type
_atom_site_occupancy
_atom_site_symmetry_multiplicity
_atom_site_calc_flag
_atom_site_refinement_flags
Pd1 Pd 0.58418(5) 0.365653(13) 0.42491(4) 0.02290(13) Uani 1 1 d .
Cl1 Cl 0.63204(18) 0.39144(5) 0.23076(14) 0.0403(4) Uani 1 1 d .
P1 P 0.52475(16) 0.41927(4) 0.66952(14) 0.0241(3) Uani 1 1 d .
P2 P 0.42831(15) 0.28459(4) 0.47511(14) 0.0221(3) Uani 1 1 d .
S1 S 0.61245(18) 0.42838(4) 0.51417(15) 0.0324(4) Uani 1 1 d .
S2 S 0.52563(16) 0.30320(4) 0.33476(14) 0.0307(4) Uani 1 1 d .
C1 C 0.5541(5) 0.34591(15) 0.5900(5) 0.0192(12) Uani 1 1 d .
C2 C 0.5164(5) 0.36747(16) 0.6856(5) 0.0209(11) Uani 1 1 d .
C3 C 0.5464(5) 0.30253(15) 0.6225(5) 0.0200(12) Uani 1 1 d .
C4 C 0.6943(6) 0.28181(17) 0.6419(5) 0.0288(14) Uani 1 1 d .
H4A H 0.7630 0.2955 0.7085 0.043 Uiso 1 1 calc R
H4B H 0.7295 0.2823 0.5617 0.043 Uiso 1 1 calc R
H4C H 0.6843 0.2544 0.6678 0.043 Uiso 1 1 calc R
C5 C 0.4909(5) 0.30262(15) 0.7466(5) 0.0182(12) Uani 1 1 d .
C6 C 0.4626(6) 0.27154(16) 0.8226(5) 0.0257(13) Uani 1 1 d .
H6 H 0.4720 0.2450 0.7972 0.031 Uiso 1 1 calc R
C7 C 0.4201(6) 0.28026(18) 0.9366(6) 0.0304(14) Uani 1 1 d .
H7 H 0.4003 0.2595 0.9900 0.036 Uiso 1 1 calc R
C8 C 0.4062(6) 0.31907(19) 0.9735(6) 0.0326(15) Uani 1 1 d .
H8 H 0.3754 0.3244 1.0511 0.039 Uiso 1 1 calc R
C9 C 0.4362(6) 0.34998(17) 0.8993(5) 0.0285(14) Uani 1 1 d .
H9 H 0.4291 0.3764 0.9265 0.034 Uiso 1 1 calc R
C10 C 0.4771(5) 0.34191(16) 0.7840(5) 0.0228(13) Uani 1 1 d .
C11 C 0.6351(6) 0.44099(15) 0.8080(5) 0.0249(13) Uani 1 1 d .
C12 C 0.7822(6) 0.44560(17) 0.8145(6) 0.0329(15) Uani 1 1 d .
H12 H 0.8226 0.4392 0.7426 0.040 Uiso 1 1 calc R
C13 C 0.8701(7) 0.45947(19) 0.9250(7) 0.0438(17) Uani 1 1 d .
H13 H 0.9705 0.4622 0.9286 0.053 Uiso 1 1 calc R
C14 C 0.8139(8) 0.46922(19) 1.0287(7) 0.0458(18) Uani 1 1 d .
H14 H 0.8756 0.4787 1.1040 0.055 Uiso 1 1 calc R
C15 C 0.6676(8) 0.46544(18) 1.0251(6) 0.0426(17) Uani 1 1 d .
H15 H 0.6291 0.4723 1.0976 0.051 Uiso 1 1 calc R
C16 C 0.5775(7) 0.45161(16) 0.9149(5) 0.0291(13) Uani 1 1 d .
H16 H 0.4769 0.4493 0.9118 0.035 Uiso 1 1 calc R
C17 C 0.3468(6) 0.43939(17) 0.6560(5) 0.0261(13) Uani 1 1 d .
C18 C 0.3285(6) 0.48045(16) 0.6568(5) 0.0290(14) Uani 1 1 d .
H18 H 0.4097 0.4973 0.6649 0.035 Uiso 1 1 calc R
C19 C 0.1919(7) 0.49620(19) 0.6457(6) 0.0383(16) Uani 1 1 d .
H19 H 0.1796 0.5239 0.6463 0.046 Uiso 1 1 calc R
C20 C 0.0737(7) 0.47187(19) 0.6338(6) 0.0384(16) Uani 1 1 d .
H20 H -0.0196 0.4828 0.6285 0.046 Uiso 1 1 calc R
C21 C 0.0908(7) 0.4315(2) 0.6298(7) 0.0433(17) Uani 1 1 d .
H21 H 0.0087 0.4149 0.6190 0.052 Uiso 1 1 calc R
C22 C 0.2274(6) 0.41504(17) 0.6413(6) 0.0346(15) Uani 1 1 d .
H22 H 0.2386 0.3873 0.6390 0.042 Uiso 1 1 calc R
C23 C 0.4161(6) 0.23159(16) 0.4747(5) 0.0247(13) Uani 1 1 d .
C24 C 0.5186(7) 0.20956(18) 0.4283(6) 0.0367(15) Uani 1 1 d .
H24 H 0.5924 0.2224 0.3956 0.044 Uiso 1 1 calc R
C25 C 0.5125(8) 0.16880(19) 0.4300(7) 0.0486(19) Uani 1 1 d .
H25 H 0.5818 0.1537 0.3980 0.058 Uiso 1 1 calc R
C26 C 0.4054(8) 0.1503(2) 0.4783(7) 0.0492(19) Uani 1 1 d .
H26 H 0.4010 0.1223 0.4781 0.059 Uiso 1 1 calc R
C27 C 0.3054(7) 0.17139(18) 0.5265(6) 0.0394(16) Uani 1 1 d .
H27 H 0.2333 0.1583 0.5610 0.047 Uiso 1 1 calc R
C28 C 0.3104(6) 0.21173(17) 0.5243(6) 0.0329(15) Uani 1 1 d .
H28 H 0.2407 0.2264 0.5571 0.039 Uiso 1 1 calc R
C29 C 0.2513(5) 0.30597(16) 0.4650(5) 0.0257(13) Uani 1 1 d .
C30 C 0.1900(7) 0.32612(17) 0.3537(6) 0.0371(16) Uani 1 1 d .
H30 H 0.2399 0.3286 0.2854 0.045 Uiso 1 1 calc R
C31 C 0.0513(7) 0.3429(2) 0.3448(8) 0.051(2) Uani 1 1 d .
H31 H 0.0080 0.3567 0.2695 0.061 Uiso 1 1 calc R
C32 C -0.0206(7) 0.3395(2) 0.4421(9) 0.055(2) Uani 1 1 d .
H32 H -0.1139 0.3506 0.4341 0.066 Uiso 1 1 calc R
C33 C 0.0417(6) 0.32010(19) 0.5517(7) 0.0429(17) Uani 1 1 d .
H33 H -0.0080 0.3185 0.6204 0.051 Uiso 1 1 calc R
C34 C 0.1755(6) 0.30287(17) 0.5636(6) 0.0314(14) Uani 1 1 d .
H34 H 0.2161 0.2889 0.6392 0.038 Uiso 1 1 calc R
C35 C 0.8020(8) 0.0563(2) 0.7030(7) 0.058(2) Uani 1 1 d .
H35A H 0.8913 0.0695 0.7472 0.070 Uiso 1 1 calc R
H35B H 0.8279 0.0294 0.6797 0.070 Uiso 1 1 calc R
Cl2 Cl 0.6828(3) 0.05296(8) 0.8075(2) 0.0992(9) Uani 1 1 d .
Cl3 Cl 0.7312(2) 0.08193(8) 0.5657(3) 0.0953(9) Uani 1 1 d .

loop_
_atom_site_aniso_label
_atom_site_aniso_U_11
_atom_site_aniso_U_22
_atom_site_aniso_U_33
_atom_site_aniso_U_23
_atom_site_aniso_U_13
_atom_site_aniso_U_12
Pd1 0.0239(2) 0.0279(2) 0.0189(2) 0.0033(2) 0.00909(17) 0.0019(2)
Cl1 0.0557(10) 0.0436(10) 0.0281(8) 0.0107(7) 0.0238(8) 0.0097(8)
P1 0.0265(8) 0.0226(8) 0.0248(8) -0.0011(7) 0.0094(7) -0.0018(6)
P2 0.0214(8) 0.0238(8) 0.0205(8) 0.0003(6) 0.0027(6) 0.0001(6)
S1 0.0447(10) 0.0265(8) 0.0310(9) 0.0049(7) 0.0198(8) -0.0034(7)
S2 0.0377(9) 0.0347(9) 0.0217(8) -0.0028(7) 0.0108(7) -0.0019(7)
C1 0.015(3) 0.022(3) 0.021(3) 0.000(2) 0.003(2) -0.001(2)
C2 0.017(3) 0.022(3) 0.024(3) 0.002(3) 0.005(2) 0.000(2)
C3 0.020(3) 0.022(3) 0.019(3) 0.001(2) 0.006(2) 0.001(2)
C4 0.020(3) 0.040(4) 0.026(3) -0.002(3) 0.004(3) 0.004(3)
C5 0.010(3) 0.023(3) 0.020(3) 0.002(2) 0.000(2) -0.004(2)
C6 0.020(3) 0.024(3) 0.032(3) 0.009(3) 0.004(3) -0.001(2)
C7 0.027(3) 0.035(4) 0.031(3) 0.015(3) 0.011(3) -0.003(3)
C8 0.024(3) 0.055(4) 0.024(3) 0.004(3) 0.017(3) 0.003(3)
C9 0.033(3) 0.029(3) 0.027(3) 0.004(3) 0.014(3) 0.001(3)
C10 0.017(3) 0.029(3) 0.023(3) 0.006(3) 0.002(2) 0.001(2)
C11 0.032(3) 0.018(3) 0.025(3) 0.005(2) 0.004(3) -0.001(2)
C12 0.028(4) 0.034(4) 0.036(4) 0.001(3) 0.006(3) -0.004(3)
C13 0.031(4) 0.042(4) 0.050(5) 0.004(4) -0.010(3) -0.009(3)
C14 0.054(5) 0.038(4) 0.038(4) -0.002(3) -0.006(4) -0.010(3)
C15 0.061(5) 0.039(4) 0.027(4) 0.005(3) 0.007(3) -0.006(3)
C16 0.032(3) 0.029(3) 0.025(3) -0.001(3) 0.004(3) -0.012(3)
C17 0.027(3) 0.032(3) 0.022(3) -0.001(3) 0.011(3) 0.000(3)
C18 0.029(3) 0.028(3) 0.030(3) 0.001(3) 0.004(3) 0.000(3)
C19 0.044(4) 0.033(4) 0.039(4) 0.004(3) 0.010(3) 0.010(3)
C20 0.034(4) 0.047(4) 0.036(4) 0.002(3) 0.012(3) 0.013(3)
C21 0.020(3) 0.055(5) 0.054(5) -0.002(4) 0.008(3) 0.000(3)
C22 0.036(4) 0.024(3) 0.047(4) 0.004(3) 0.014(3) 0.001(3)
C23 0.023(3) 0.030(3) 0.017(3) -0.001(3) -0.003(2) 0.000(3)
C24 0.036(4) 0.036(4) 0.040(4) -0.008(3) 0.010(3) -0.002(3)
C25 0.049(4) 0.037(4) 0.059(5) -0.014(4) 0.009(4) 0.011(3)
C26 0.055(5) 0.028(4) 0.060(5) 0.001(4) 0.000(4) -0.001(3)
C27 0.036(4) 0.031(4) 0.047(4) 0.007(3) 0.000(3) -0.009(3)
C28 0.024(3) 0.032(4) 0.039(4) 0.005(3) -0.001(3) 0.001(3)
C29 0.012(3) 0.029(3) 0.032(3) 0.004(3) -0.005(3) 0.000(2)
C30 0.033(4) 0.034(4) 0.040(4) 0.003(3) -0.003(3) 0.000(3)
C31 0.036(4) 0.044(4) 0.062(5) 0.007(4) -0.015(4) 0.006(3)
C32 0.022(4) 0.048(5) 0.087(6) -0.010(4) -0.008(4) 0.008(3)
C33 0.017(3) 0.046(4) 0.066(5) -0.017(4) 0.009(3) -0.004(3)
C34 0.022(3) 0.033(3) 0.039(4) -0.004(3) 0.004(3) -0.004(3)
C35 0.044(5) 0.064(5) 0.065(5) 0.016(4) 0.007(4) -0.007(4)
Cl2 0.130(2) 0.1052(19) 0.0761(16) -0.0188(15) 0.0535(16) -0.0422(17)
Cl3 0.0571(14) 0.120(2) 0.1005(19) 0.0650(17) -0.0045(13) -0.0193(13)

loop_
_atom_type_symbol
_atom_type_description
_atom_type_scat_dispersion_real
_atom_type_scat_dispersion_imag
_atom_type_scat_source
C C 0.0033 0.0016 'International Tables Vol C Tables 4.2.6.8 and 6.1.1.4'
H H 0.0000 0.0000 'International Tables Vol C Tables 4.2.6.8 and 6.1.1.4'
P P 0.1023 0.0942 'International Tables Vol C Tables 4.2.6.8 and 6.1.1.4'
S S 0.1246 0.1234 'International Tables Vol C Tables 4.2.6.8 and 6.1.1.4'
Cl Cl 0.1484 0.1585 'International Tables Vol C Tables 4.2.6.8 and 6.1.1.4'
Pd Pd -0.9988 1.0072 'International Tables Vol C Tables 4.2.6.8 and 6.1.1.4'

loop_
_geom_angle_atom_site_label_1
_geom_angle_atom_site_label_2
_geom_angle_atom_site_label_3
_geom_angle
C1 Pd1 S1 88.30(16)
C1 Pd1 S2 89.70(16)
S1 Pd1 S2 173.03(6)
C1 Pd1 Cl1 176.86(16)
S1 Pd1 Cl1 89.64(6)
S2 Pd1 Cl1 92.63(6)
C2 P1 C11 111.1(2)
C2 P1 C17 109.0(2)
C11 P1 C17 107.0(3)
C2 P1 S1 105.37(18)
C11 P1 S1 110.3(2)
C17 P1 S1 114.17(19)
C23 P2 C29 110.0(3)
C23 P2 C3 111.1(2)
C29 P2 C3 108.3(2)
C23 P2 S2 110.51(19)
C29 P2 S2 112.8(2)
C3 P2 S2 104.01(17)
P1 S1 Pd1 99.41(7)
P2 S2 Pd1 94.82(7)
C2 C1 C3 108.5(4)
C2 C1 Pd1 126.8(4)
C3 C1 Pd1 124.0(4)
C1 C2 C10 111.2(5)
C1 C2 P1 116.0(4)
C10 C2 P1 132.8(4)
C1 C3 C5 103.8(4)
C1 C3 C4 112.8(4)
C5 C3 C4 110.3(4)
C1 C3 P2 100.1(3)
C5 C3 P2 119.2(4)
C4 C3 P2 110.0(4)
C6 C5 C10 121.0(5)
C6 C5 C3 130.4(5)
C10 C5 C3 108.5(4)
C7 C6 C5 118.3(5)
C8 C7 C6 120.7(5)
C9 C8 C7 121.1(5)
C8 C9 C10 119.0(5)
C9 C10 C5 119.8(5)
C9 C10 C2 132.4(5)
C5 C10 C2 107.8(5)
C12 C11 C16 118.6(5)
C12 C11 P1 120.1(4)
C16 C11 P1 121.2(4)
C13 C12 C11 120.4(6)
C14 C13 C12 120.7(6)
C13 C14 C15 120.4(6)
C14 C15 C16 119.8(6)
C15 C16 C11 120.0(6)
C22 C17 C18 119.6(5)
C22 C17 P1 120.9(4)
C18 C17 P1 119.4(4)
C19 C18 C17 119.8(5)
C20 C19 C18 120.4(6)
C19 C20 C21 120.0(6)
C20 C21 C22 120.6(6)
C17 C22 C21 119.6(6)
C24 C23 C28 118.6(5)
C24 C23 P2 119.2(4)
C28 C23 P2 122.1(4)
C25 C24 C23 119.9(6)
C26 C25 C24 119.8(6)
C27 C26 C25 121.2(6)
C26 C27 C28 119.2(6)
C27 C28 C23 121.3(6)
C30 C29 C34 119.5(5)
C30 C29 P2 118.1(5)
C34 C29 P2 122.5(4)
C29 C30 C31 118.5(6)
C32 C31 C30 121.0(7)
C31 C32 C33 119.9(6)
C32 C33 C34 120.9(7)
C33 C34 C29 120.2(6)
Cl3 C35 Cl2 112.7(4)

loop_
_geom_bond_atom_site_label_1
_geom_bond_atom_site_label_2
_geom_bond_distance
Pd1 C1 1.961(5)
Pd1 S1 2.3285(16)
Pd1 S2 2.3503(16)
Pd1 Cl1 2.3785(15)
P1 C2 1.772(6)
P1 C11 1.790(6)
P1 C17 1.799(6)
P1 S1 2.025(2)
P2 C23 1.805(6)
P2 C29 1.812(5)
P2 C3 1.842(5)
P2 S2 2.015(2)
C1 C2 1.362(7)
C1 C3 1.520(7)
C2 C10 1.469(7)
C3 C5 1.522(7)
C3 C4 1.545(7)
C5 C6 1.391(7)
C5 C10 1.407(7)
C6 C7 1.390(8)
C7 C8 1.390(8)
C8 C9 1.380(8)
C9 C10 1.391(7)
C11 C12 1.391(8)
C11 C16 1.409(8)
C12 C13 1.383(8)
C13 C14 1.364(9)
C14 C15 1.385(9)
C15 C16 1.389(8)
C17 C22 1.385(8)
C17 C18 1.406(8)
C18 C19 1.384(8)
C19 C20 1.378(8)
C20 C21 1.382(8)
C21 C22 1.393(8)
C23 C24 1.394(8)
C23 C28 1.398(8)
C24 C25 1.386(8)
C25 C26 1.380(9)
C26 C27 1.370(9)
C27 C28 1.372(8)
C29 C30 1.393(8)
C29 C34 1.394(8)
C30 C31 1.418(9)
C31 C32 1.358(10)
C32 C33 1.371(10)
C33 C34 1.379(8)
C35 Cl3 1.722(7)
C35 Cl2 1.745(7)
